data_9007510
loop_
_publ_author_name
'Ribar, B.'
'Nowacki, W.'

_publ_section_title
;
 Die kristallstruktur von stephanit, [SbS3|S|Ag5]
;
_journal_name_full 'Acta Crystallographica, Section B'
_journal_page_first 201
_journal_page_last 207
_journal_paper_doi 10.1107/S0567740870002157
_journal_volume 26
_journal_year 1970
_chemical_formula_sum 'Ag5 S4 Sb'
_chemical_name_mineral Stephanite
_space_group_IT_number 36
_symmetry_space_group_name_Hall 'C 2c -2'
_symmetry_space_group_name_H-M 'C m c 21'
_cell_angle_alpha 90
_cell_angle_beta 90
_cell_angle_gamma 90
_cell_length_a 7.873
_cell_length_b 12.467
_cell_length_c 8.583
_cell_formula_units_Z 4
_cell_volume 842.445
_database_code_amcsd 0009367
_exptl_crystal_density_diffrn 6.224
_cod_original_formula_sum 'Sb Ag5 S4'
_cod_database_code 9007510

loop_
_space_group_symop_operation_xyz
x,y,z
1/2+x,1/2+y,z
x,-y,1/2+z
1/2+x,1/2-y,1/2+z
-x,y,z
1/2-x,1/2+y,z
-x,-y,1/2+z
1/2-x,1/2-y,1/2+z

loop_
_atom_site_aniso_label
_atom_site_aniso_U_11
_atom_site_aniso_U_22
_atom_site_aniso_U_33
_atom_site_aniso_U_12
_atom_site_aniso_U_13
_atom_site_aniso_U_23
Sb 0.02518 0.01961 0.01414 0.00000 0.00000 -0.00217
Ag1 0.04424 0.05039 0.05158 0.00000 0.00000 0.01420
Ag2 0.05885 0.06953 0.04318 -0.02178 0.01095 0.21413
Ag3 0.05194 0.05299 0.02243 0.01626 0.00113 0.01041
S1 0.02452 0.01929 0.01657 0.00000 0.00000 -0.00434
S2 0.02704 0.01528 0.01728 0.00000 0.00000 -0.00217
S3 0.02452 0.01646 0.02489 -0.00045 -0.00168 -0.00461

loop_
_atom_site_label
_atom_site_fract_x
_atom_site_fract_y
_atom_site_fract_z
Sb 0.00000 0.33072 0.09900
Ag1 0.50000 0.35543 0.16922
Ag2 0.18902 0.06219 0.32683
Ag3 0.31406 0.12312 0.01357
S1 0.00000 0.03031 0.02449
S2 0.50000 0.01522 0.20585
S3 0.23005 0.26679 0.27307

loop_
_cod_related_entry_id
_cod_related_entry_database
_cod_related_entry_code
1 AMCSD 0009367
